data_4122840
loop_
_publ_author_name
'Fukui, Yuki'
'Liu, Ping'
'Liu, Qiang'
'He, Zhi-Tao'
'Wu, Nuo-Yi'
'Tian, Ping'
'Lin, Guo-Qiang'

_publ_section_title
;
 Tunable Arylative Cyclization of 1,6-Enynes Triggered by
 Rhodium(III)-Catalyzed C-H Activation.
;
_journal_issue 44
_journal_name_full 'Journal of the American Chemical Society'
_journal_page_first 15607
_journal_page_last 15614
_journal_paper_doi 10.1021/ja5072702
_journal_volume 136
_journal_year 2014
_chemical_formula_sum 'C17 H14 Br N O3'
_chemical_formula_weight 360.20
_chemical_name_systematic
; 
 ? 
;
_space_group_IT_number 14
_symmetry_cell_setting monoclinic
_symmetry_space_group_name_Hall '-P 2ybc'
_symmetry_space_group_name_H-M 'P 1 21/c 1'
_atom_sites_solution_hydrogens geom
_atom_sites_solution_primary direct
_atom_sites_solution_secondary difmap
_audit_creation_method SHELXL-97
_cell_angle_alpha 90.00
_cell_angle_beta 101.970(5)
_cell_angle_gamma 90.00
_cell_formula_units_Z 4
_cell_length_a 12.170(3)
_cell_length_b 16.366(4)
_cell_length_c 7.4816(18)
_cell_measurement_reflns_used 2681
_cell_measurement_temperature 293(2)
_cell_measurement_theta_max 48.998
_cell_measurement_theta_min 4.978
_cell_volume 1457.7(6)
_computing_cell_refinement 'Bruker SMART'
_computing_data_collection 'Bruker SMART'
_computing_data_reduction 'Bruker SHELXTL'
_computing_molecular_graphics 'Bruker SHELXTL'
_computing_publication_material 'Bruker SHELXTL'
_computing_structure_refinement 'SHELXL-97 (Sheldrick, 1997)'
_computing_structure_solution 'SHELXS-97 (Sheldrick, 1990)'
_diffrn_ambient_temperature 293(2)
_diffrn_measured_fraction_theta_full 1.000
_diffrn_measured_fraction_theta_max 1.000
_diffrn_measurement_device_type 'CCD area detector'
_diffrn_measurement_method 'phi and omega scans'
_diffrn_radiation_monochromator graphite
_diffrn_radiation_source 'fine-focus sealed tube'
_diffrn_radiation_type MoK\a
_diffrn_radiation_wavelength 0.71073
_diffrn_reflns_av_R_equivalents 0.0482
_diffrn_reflns_av_sigmaI/netI 0.0473
_diffrn_reflns_limit_h_max 15
_diffrn_reflns_limit_h_min -8
_diffrn_reflns_limit_k_max 20
_diffrn_reflns_limit_k_min -19
_diffrn_reflns_limit_l_max 9
_diffrn_reflns_limit_l_min -9
_diffrn_reflns_number 8636
_diffrn_reflns_theta_full 26.00
_diffrn_reflns_theta_max 26.00
_diffrn_reflns_theta_min 2.12
_exptl_absorpt_coefficient_mu 2.832
_exptl_absorpt_correction_T_max 1.00000
_exptl_absorpt_correction_T_min 0.19432
_exptl_absorpt_correction_type empirical
_exptl_absorpt_process_details sadabs
_exptl_crystal_colour colorless
_exptl_crystal_density_diffrn 1.641
_exptl_crystal_density_method 'not measured'
_exptl_crystal_description prismatic
_exptl_crystal_F_000 728
_exptl_crystal_size_max 0.191
_exptl_crystal_size_mid 0.156
_exptl_crystal_size_min 0.112
_refine_diff_density_max 0.581
_refine_diff_density_min -0.420
_refine_diff_density_rms 0.069
_refine_ls_extinction_method none
_refine_ls_goodness_of_fit_ref 1.040
_refine_ls_hydrogen_treatment constr
_refine_ls_matrix_type full
_refine_ls_number_parameters 200
_refine_ls_number_reflns 2861
_refine_ls_number_restraints 0
_refine_ls_restrained_S_all 1.040
_refine_ls_R_factor_all 0.0454
_refine_ls_R_factor_gt 0.0350
_refine_ls_shift/su_max 0.003
_refine_ls_shift/su_mean 0.000
_refine_ls_structure_factor_coef Fsqd
_refine_ls_weighting_details 'calc w=1/[\s^2^(Fo^2^)+(0.0420P)^2^+0.2604P] where P=(Fo^2^+2Fc^2^)/3'
_refine_ls_weighting_scheme calc
_refine_ls_wR_factor_gt 0.0819
_refine_ls_wR_factor_ref 0.0868
_reflns_number_gt 2355
_reflns_number_total 2861
_reflns_threshold_expression >2sigma(I)
_cod_data_source_file ja5072702_si_002.cif
_cod_data_source_block cd213758
_cod_depositor_comments
;
The following automatic conversions were performed:

'_symmetry_cell_setting' value 'Monoclinic' changed to 'monoclinic'
according to
/home/saulius/struct/COD-crude-data--automatic-downloads/rss-feeds/ACS/lib/dictionaries/cif_core.dic
dictionary named 'cif_core.dic' version 2.4.2 from 2011-04-26.

Automatic conversion script
Id: cif_fix_values 2827 2014-09-09 07:05:25Z andrius 

 Adding full bibliography for 4122839--4122840.cif.
;
_cod_original_sg_symbol_H-M P2(1)/c
_cod_database_code 4122840

loop_
_symmetry_equiv_pos_as_xyz
'x, y, z'
'-x, y+1/2, -z+1/2'
'-x, -y, -z'
'x, -y-1/2, z-1/2'

loop_
_atom_site_label
_atom_site_type_symbol
_atom_site_fract_x
_atom_site_fract_y
_atom_site_fract_z
_atom_site_U_iso_or_equiv
_atom_site_adp_type
_atom_site_occupancy
_atom_site_symmetry_multiplicity
_atom_site_calc_flag
_atom_site_refinement_flags
Br1 Br 0.45305(2) 1.062434(17) 0.19061(4) 0.04268(12) Uani 1 1 d .
N1 N 0.65014(16) 0.86711(12) 0.4004(3) 0.0314(5) Uani 1 1 d .
O1 O 0.61827(16) 0.73644(12) 0.4724(3) 0.0514(5) Uani 1 1 d .
O2 O 0.80773(14) 0.99111(10) 0.4143(2) 0.0380(4) Uani 1 1 d .
O3 O 0.96441(18) 0.80227(15) 0.8806(3) 0.0658(6) Uani 1 1 d .
C1 C 0.4195(2) 0.89491(17) 0.2840(3) 0.0355(6) Uani 1 1 d .
C2 C 0.3030(2) 0.9052(2) 0.2231(4) 0.0479(7) Uani 1 1 d .
H2 H 0.2749 0.9545 0.1704 0.057 Uiso 1 1 calc R
C3 C 0.2306(2) 0.8431(2) 0.2410(4) 0.0580(9) Uani 1 1 d .
H3 H 0.1538 0.8506 0.1996 0.070 Uiso 1 1 calc R
C4 C 0.2699(3) 0.7694(2) 0.3195(4) 0.0598(9) Uani 1 1 d .
H4 H 0.2198 0.7282 0.3340 0.072 Uiso 1 1 calc R
C5 C 0.3836(2) 0.75730(19) 0.3758(4) 0.0499(7) Uani 1 1 d .
H5 H 0.4103 0.7075 0.4271 0.060 Uiso 1 1 calc R
C6 C 0.4591(2) 0.81908(16) 0.3568(3) 0.0368(6) Uani 1 1 d .
C7 C 0.5792(2) 0.80241(16) 0.4146(4) 0.0366(6) Uani 1 1 d .
C8 C 0.6117(2) 0.94400(14) 0.3367(3) 0.0301(5) Uani 1 1 d .
C9 C 0.5009(2) 0.95721(16) 0.2797(3) 0.0333(6) Uani 1 1 d .
C10 C 0.6962(2) 1.01008(15) 0.3274(4) 0.0364(6) Uani 1 1 d .
H10A H 0.6947 1.0222 0.2000 0.044 Uiso 1 1 calc R
H10B H 0.6735 1.0592 0.3827 0.044 Uiso 1 1 calc R
C11 C 0.8398(2) 0.90964(16) 0.3741(4) 0.0350(6) Uani 1 1 d .
C12 C 0.77166(19) 0.85082(15) 0.4620(3) 0.0325(6) Uani 1 1 d .
H12 H 0.7866 0.7954 0.4234 0.039 Uiso 1 1 calc R
C13 C 0.8051(2) 0.85437(17) 0.6704(3) 0.0388(6) Uani 1 1 d .
H13A H 0.7871 0.9080 0.7118 0.047 Uiso 1 1 calc R
H13B H 0.7620 0.8142 0.7222 0.047 Uiso 1 1 calc R
C14 C 0.9282(2) 0.83799(17) 0.7376(4) 0.0449(7) Uani 1 1 d .
C15 C 1.0018(2) 0.87077(18) 0.6239(4) 0.0481(7) Uani 1 1 d .
H15 H 1.0792 0.8679 0.6661 0.058 Uiso 1 1 calc R
C16 C 0.9621(2) 0.90425(17) 0.4637(4) 0.0430(7) Uani 1 1 d .
H16 H 1.0137 0.9263 0.4012 0.052 Uiso 1 1 calc R
C17 C 0.8263(3) 0.89495(19) 0.1700(4) 0.0487(7) Uani 1 1 d .
H17A H 0.7479 0.8906 0.1150 0.073 Uiso 1 1 calc R
H17B H 0.8638 0.8452 0.1502 0.073 Uiso 1 1 calc R
H17C H 0.8587 0.9398 0.1160 0.073 Uiso 1 1 calc R

loop_
_atom_site_aniso_label
_atom_site_aniso_U_11
_atom_site_aniso_U_22
_atom_site_aniso_U_33
_atom_site_aniso_U_23
_atom_site_aniso_U_13
_atom_site_aniso_U_12
Br1 0.03864(18) 0.04093(19) 0.04624(19) 0.00207(12) 0.00364(12) 0.01372(11)
N1 0.0229(11) 0.0284(11) 0.0409(11) -0.0004(9) 0.0020(8) 0.0008(8)
O1 0.0386(11) 0.0311(11) 0.0797(14) 0.0102(10) 0.0007(9) -0.0032(8)
O2 0.0293(10) 0.0282(9) 0.0541(11) -0.0015(8) 0.0029(8) -0.0010(7)
O3 0.0487(13) 0.0745(16) 0.0659(14) 0.0204(12) -0.0075(11) 0.0096(11)
C1 0.0266(13) 0.0451(16) 0.0342(13) -0.0083(11) 0.0049(10) 0.0014(11)
C2 0.0295(15) 0.0581(19) 0.0536(17) -0.0065(14) 0.0030(12) 0.0053(13)
C3 0.0259(15) 0.080(3) 0.066(2) -0.0119(18) 0.0036(13) -0.0037(15)
C4 0.0366(18) 0.071(2) 0.070(2) -0.0068(18) 0.0079(15) -0.0220(16)
C5 0.0403(17) 0.0521(19) 0.0554(17) -0.0010(14) 0.0052(13) -0.0144(13)
C6 0.0296(14) 0.0408(15) 0.0390(14) -0.0065(12) 0.0042(11) -0.0057(11)
C7 0.0296(14) 0.0331(14) 0.0454(15) 0.0005(11) 0.0042(11) -0.0041(10)
C8 0.0307(14) 0.0277(13) 0.0317(12) -0.0021(10) 0.0060(10) 0.0014(10)
C9 0.0328(14) 0.0335(14) 0.0328(13) -0.0018(10) 0.0049(10) 0.0059(11)
C10 0.0325(14) 0.0291(14) 0.0456(15) 0.0018(11) 0.0036(11) 0.0011(10)
C11 0.0275(14) 0.0318(14) 0.0448(15) -0.0039(11) 0.0056(11) -0.0003(10)
C12 0.0223(13) 0.0275(13) 0.0465(14) -0.0040(11) 0.0043(10) 0.0023(9)
C13 0.0287(14) 0.0397(15) 0.0461(15) 0.0060(12) 0.0031(11) 0.0018(11)
C14 0.0359(15) 0.0363(15) 0.0567(17) -0.0010(13) -0.0039(13) 0.0024(12)
C15 0.0232(14) 0.0425(17) 0.073(2) 0.0041(15) -0.0024(13) -0.0011(12)
C16 0.0268(14) 0.0369(15) 0.0661(19) -0.0010(14) 0.0118(12) -0.0018(11)
C17 0.0470(18) 0.0495(18) 0.0521(17) -0.0013(14) 0.0158(13) -0.0007(14)

loop_
_atom_type_symbol
_atom_type_description
_atom_type_scat_dispersion_real
_atom_type_scat_dispersion_imag
_atom_type_scat_source
C C 0.0033 0.0016 'International Tables Vol C Tables 4.2.6.8 and 6.1.1.4'
H H 0.0000 0.0000 'International Tables Vol C Tables 4.2.6.8 and 6.1.1.4'
N N 0.0061 0.0033 'International Tables Vol C Tables 4.2.6.8 and 6.1.1.4'
O O 0.0106 0.0060 'International Tables Vol C Tables 4.2.6.8 and 6.1.1.4'
Br Br -0.2901 2.4595 'International Tables Vol C Tables 4.2.6.8 and 6.1.1.4'

loop_
_geom_angle_atom_site_label_1
_geom_angle_atom_site_label_2
_geom_angle_atom_site_label_3
_geom_angle
C7 N1 C8 123.2(2)
C7 N1 C12 115.9(2)
C8 N1 C12 120.9(2)
C10 O2 C11 112.61(18)
C6 C1 C2 118.4(3)
C6 C1 C9 117.2(2)
C2 C1 C9 124.4(3)
C3 C2 C1 120.3(3)
C3 C2 H2 119.9
C1 C2 H2 119.9
C2 C3 C4 121.1(3)
C2 C3 H3 119.4
C4 C3 H3 119.4
C5 C4 C3 119.5(3)
C5 C4 H4 120.2
C3 C4 H4 120.2
C4 C5 C6 120.5(3)
C4 C5 H5 119.7
C6 C5 H5 119.7
C5 C6 C1 120.1(2)
C5 C6 C7 118.3(2)
C1 C6 C7 121.5(2)
O1 C7 N1 120.0(2)
O1 C7 C6 124.1(2)
N1 C7 C6 115.8(2)
C9 C8 N1 119.9(2)
C9 C8 C10 121.3(2)
N1 C8 C10 118.7(2)
C8 C9 C1 122.2(2)
C8 C9 Br1 118.22(19)
C1 C9 Br1 119.56(19)
O2 C10 C8 115.0(2)
O2 C10 H10A 108.5
C8 C10 H10A 108.5
O2 C10 H10B 108.5
C8 C10 H10B 108.5
H10A C10 H10B 107.5
O2 C11 C16 104.4(2)
O2 C11 C12 107.6(2)
C16 C11 C12 110.6(2)
O2 C11 C17 112.3(2)
C16 C11 C17 109.3(2)
C12 C11 C17 112.5(2)
N1 C12 C11 110.7(2)
N1 C12 C13 110.4(2)
C11 C12 C13 111.5(2)
N1 C12 H12 108.0
C11 C12 H12 108.0
C13 C12 H12 108.0
C14 C13 C12 111.8(2)
C14 C13 H13A 109.3
C12 C13 H13A 109.3
C14 C13 H13B 109.3
C12 C13 H13B 109.3
H13A C13 H13B 107.9
O3 C14 C15 122.3(3)
O3 C14 C13 122.2(3)
C15 C14 C13 115.4(2)
C16 C15 C14 122.0(3)
C16 C15 H15 119.0
C14 C15 H15 119.0
C15 C16 C11 125.0(3)
C15 C16 H16 117.5
C11 C16 H16 117.5
C11 C17 H17A 109.5
C11 C17 H17B 109.5
H17A C17 H17B 109.5
C11 C17 H17C 109.5
H17A C17 H17C 109.5
H17B C17 H17C 109.5

loop_
_geom_bond_atom_site_label_1
_geom_bond_atom_site_label_2
_geom_bond_distance
Br1 C9 1.894(3)
N1 C7 1.384(3)
N1 C8 1.392(3)
N1 C12 1.479(3)
O1 C7 1.222(3)
O2 C10 1.412(3)
O2 C11 1.439(3)
O3 C14 1.219(3)
C1 C6 1.400(4)
C1 C2 1.406(4)
C1 C9 1.427(4)
C2 C3 1.370(4)
C2 H2 0.9300
C3 C4 1.383(5)
C3 H3 0.9300
C4 C5 1.374(4)
C4 H4 0.9300
C5 C6 1.393(4)
C5 H5 0.9300
C6 C7 1.462(4)
C8 C9 1.344(4)
C8 C10 1.504(3)
C10 H10A 0.9700
C10 H10B 0.9700
C11 C16 1.503(4)
C11 C12 1.508(4)
C11 C17 1.520(4)
C12 C13 1.529(3)
C12 H12 0.9800
C13 C14 1.502(4)
C13 H13A 0.9700
C13 H13B 0.9700
C14 C15 1.459(4)
C15 C16 1.315(4)
C15 H15 0.9300
C16 H16 0.9300
C17 H17A 0.9600
C17 H17B 0.9600
C17 H17C 0.9600

loop_
_geom_torsion_atom_site_label_1
_geom_torsion_atom_site_label_2
_geom_torsion_atom_site_label_3
_geom_torsion_atom_site_label_4
_geom_torsion
C6 C1 C2 C3 2.2(4)
C9 C1 C2 C3 -176.7(3)
C1 C2 C3 C4 0.3(5)
C2 C3 C4 C5 -1.9(5)
C3 C4 C5 C6 0.9(5)
C4 C5 C6 C1 1.6(4)
C4 C5 C6 C7 -178.4(3)
C2 C1 C6 C5 -3.1(4)
C9 C1 C6 C5 175.9(2)
C2 C1 C6 C7 176.9(2)
C9 C1 C6 C7 -4.1(4)
C8 N1 C7 O1 -179.6(2)
C12 N1 C7 O1 -1.2(4)
C8 N1 C7 C6 0.4(4)
C12 N1 C7 C6 178.9(2)
C5 C6 C7 O1 2.9(4)
C1 C6 C7 O1 -177.1(3)
C5 C6 C7 N1 -177.2(2)
C1 C6 C7 N1 2.8(4)
C7 N1 C8 C9 -2.3(4)
C12 N1 C8 C9 179.3(2)
C7 N1 C8 C10 179.8(2)
C12 N1 C8 C10 1.4(3)
N1 C8 C9 C1 0.9(4)
C10 C8 C9 C1 178.8(2)
N1 C8 C9 Br1 -178.99(16)
C10 C8 C9 Br1 -1.1(3)
C6 C1 C9 C8 2.2(4)
C2 C1 C9 C8 -178.8(3)
C6 C1 C9 Br1 -177.91(18)
C2 C1 C9 Br1 1.0(4)
C11 O2 C10 C8 44.1(3)
C9 C8 C10 O2 171.9(2)
N1 C8 C10 O2 -10.3(3)
C10 O2 C11 C16 175.1(2)
C10 O2 C11 C12 -67.4(2)
C10 O2 C11 C17 56.9(3)
C7 N1 C12 C11 157.2(2)
C8 N1 C12 C11 -24.3(3)
C7 N1 C12 C13 -78.8(3)
C8 N1 C12 C13 99.7(3)
O2 C11 C12 N1 55.4(2)
C16 C11 C12 N1 168.8(2)
C17 C11 C12 N1 -68.8(3)
O2 C11 C12 C13 -68.0(2)
C16 C11 C12 C13 45.4(3)
C17 C11 C12 C13 167.9(2)
N1 C12 C13 C14 179.9(2)
C11 C12 C13 C14 -56.5(3)
C12 C13 C14 O3 -146.0(3)
C12 C13 C14 C15 36.5(3)
O3 C14 C15 C16 175.2(3)
C13 C14 C15 C16 -7.3(4)
C14 C15 C16 C11 -3.0(5)
O2 C11 C16 C15 98.5(3)
C12 C11 C16 C15 -16.9(4)
C17 C11 C16 C15 -141.2(3)
